data_7126214
loop_
_publ_author_name
'McNulty, Jason A.'
'Lightfoot, Philip'

_publ_section_title
;
 Unprecedented tin iodide perovskite-like structures featuring ordering of
 organic moieties.
;
_journal_issue 33
_journal_name_full 'Chemical communications (Cambridge, England)'
_journal_page_first 4543
_journal_page_last 4546
_journal_paper_doi 10.1039/d0cc00549e
_journal_volume 56
_journal_year 2020
_chemical_formula_moiety 'Sn1  I4  C3.5  N5.5  H11'
_chemical_formula_sum 'C7 H25 I8 N11 Sn2'
_chemical_formula_weight 1515.96
_chemical_properties_physical Air-sensitive,Moisture-sensitive
_space_group_crystal_system triclinic
_space_group_IT_number 2
_space_group_name_Hall '-P 1'
_space_group_name_H-M_alt 'P -1'
_atom_sites_solution_hydrogens geom
_audit_creation_method SHELXL-2018/3
_audit_update_record
;
2019-12-03 deposited with the CCDC.	2020-03-16 downloaded from the CCDC.
;
_cell_angle_alpha 111.452(3)
_cell_angle_beta 102.192(3)
_cell_angle_gamma 91.234(3)
_cell_formula_units_Z 2
_cell_length_a 9.3530(7)
_cell_length_b 12.8318(9)
_cell_length_c 15.0588(11)
_cell_measurement_reflns_used 932
_cell_measurement_temperature 173
_cell_measurement_theta_max 27.5
_cell_measurement_theta_min 1.5
_cell_volume 1634.4(2)
_computing_cell_refinement 'CrystalClear-SM Expert 2.1 b45 (Rigaku, 2015)'
_computing_data_collection 'CrystalClear-SM Expert 2.1 b45 (Rigaku, 2015)'
_computing_data_reduction 'CrystalClear-SM Expert 2.1 b45 (Rigaku, 2015)'
_computing_molecular_graphics 'Ortep for Windows (Farrugia, 2012)'
_computing_publication_material 'WinGX publication routines (Farrugia, 2012)'
_computing_structure_refinement 'SHELXL-2018/3 (Sheldrick, 2018)'
_computing_structure_solution 'SHELXL-2018/3 (Sheldrick, 2018)'
_diffrn_ambient_temperature 173
_diffrn_detector_area_resol_mean 13.6612
_diffrn_measured_fraction_theta_full 0.994
_diffrn_measured_fraction_theta_max 0.991
_diffrn_measurement_device_type 'Rigaku Mercury2 (2x2 bin mode)'
_diffrn_measurement_method 'profile data from \w-scans'
_diffrn_radiation_type MoK\a
_diffrn_radiation_wavelength 0.71075
_diffrn_reflns_av_R_equivalents 0.0315
_diffrn_reflns_av_unetI/netI 0.0397
_diffrn_reflns_Laue_measured_fraction_full 0.994
_diffrn_reflns_Laue_measured_fraction_max 0.991
_diffrn_reflns_limit_h_max 12
_diffrn_reflns_limit_h_min -12
_diffrn_reflns_limit_k_max 16
_diffrn_reflns_limit_k_min -16
_diffrn_reflns_limit_l_max 19
_diffrn_reflns_limit_l_min -19
_diffrn_reflns_number 16872
_diffrn_reflns_point_group_measured_fraction_full 0.994
_diffrn_reflns_point_group_measured_fraction_max 0.991
_diffrn_reflns_theta_full 25.242
_diffrn_reflns_theta_max 27.503
_diffrn_reflns_theta_min 1.495
_diffrn_source 'Sealed Tube'
_exptl_absorpt_coefficient_mu 9.101
_exptl_absorpt_correction_T_max 1.000
_exptl_absorpt_correction_T_min 0.798
_exptl_absorpt_correction_type multi-scan
_exptl_absorpt_process_details
'The program SADABS-2008/1 - G.M. Sheldrick was used to apply a multi-scan absorption correction.'
_exptl_crystal_colour Orange
_exptl_crystal_density_diffrn 3.080
_exptl_crystal_density_method 'not measured'
_exptl_crystal_description Chip
_exptl_crystal_F_000 1336
_exptl_crystal_size_max 0.19
_exptl_crystal_size_mid 0.09
_exptl_crystal_size_min 0.08
_refine_diff_density_max 0.968
_refine_diff_density_min -1.170
_refine_diff_density_rms 0.206
_refine_ls_extinction_method none
_refine_ls_goodness_of_fit_ref 1.017
_refine_ls_hydrogen_treatment constr
_refine_ls_matrix_type full
_refine_ls_number_parameters 254
_refine_ls_number_reflns 7442
_refine_ls_number_restraints 0
_refine_ls_restrained_S_all 1.017
_refine_ls_R_factor_all 0.0410
_refine_ls_R_factor_gt 0.0263
_refine_ls_shift/su_max 0.001
_refine_ls_shift/su_mean 0.000
_refine_ls_structure_factor_coef Fsqd
_refine_ls_weighting_details 'w=1/[\s^2^(Fo^2^)+(0.0378P)^2^] where P=(Fo^2^+2Fc^2^)/3'
_refine_ls_weighting_scheme calc
_refine_ls_wR_factor_gt 0.0602
_refine_ls_wR_factor_ref 0.0725
_reflns_Friedel_coverage 0.000
_reflns_number_gt 5914
_reflns_number_total 7442
_reflns_threshold_expression 'I > 2\s(I)'
_cod_data_source_file d0cc00549e2.cif
_cod_data_source_block shelx
_cod_depositor_comments
;
The following automatic conversions were performed:

data item '_exptl_absorpt_correction_type' value 'Multi-scan' was
changed to 'multi-scan' in accordance with the
/home/data/users/saulius/crontab/automatic-downloads/rss-feeds/RSC/lib/dictionaries/cif_core.dic
dictionary named 'cif_core.dic' version 2.4.2 last updated on
2011-04-26.

Automatic conversion script
Id: cif_fix_values 7556 2019-12-06 15:28:31Z antanas 

 Adding full bibliography for 7126214--7126215.cif.
;
_cod_database_code 7126214
_shelx_shelxl_version_number 2018/3
_shelx_space_group_comment
;
The symmetry employed for this shelxl refinement is uniquely defined
by the following loop, which should always be used as a source of
symmetry information in preference to the above space-group names.
They are only intended as comments.
;

loop_
_space_group_symop_operation_xyz
'x, y, z'
'-x, -y, -z'

loop_
_atom_site_label
_atom_site_type_symbol
_atom_site_fract_x
_atom_site_fract_y
_atom_site_fract_z
_atom_site_U_iso_or_equiv
_atom_site_adp_type
_atom_site_occupancy
_atom_site_site_symmetry_order
_atom_site_calc_flag
_atom_site_refinement_flags_posn
_atom_site_refinement_flags_adp
_atom_site_refinement_flags_occupancy
_atom_site_disorder_assembly
_atom_site_disorder_group
Sn1 Sn 0.67241(4) 0.66628(3) -0.16615(3) 0.02054(9) Uani 1 1 d . . . . .
Sn2 Sn 0.29333(4) 0.83257(3) 0.17414(3) 0.02089(9) Uani 1 1 d . . . . .
I1 I 0.25000(4) 1.05046(3) 0.14694(3) 0.02670(9) Uani 1 1 d . . . . .
I2 I 0.62738(4) 0.42546(3) -0.19221(3) 0.02830(9) Uani 1 1 d . . . . .
I3 I 0.98551(4) 0.70344(3) -0.01418(3) 0.02880(9) Uani 1 1 d . . . . .
I4 I 0.83109(4) 0.60233(3) -0.33721(3) 0.02914(9) Uani 1 1 d . . . . .
I5 I 0.35805(4) 0.63459(3) -0.30472(3) 0.03130(10) Uani 1 1 d . . . . .
I6 I 0.49939(4) 0.75258(3) 0.01083(3) 0.02749(9) Uani 1 1 d . . . . .
I7 I 0.12120(4) 0.88777(3) 0.33371(3) 0.03048(9) Uani 1 1 d . . . . .
I8 I 0.57080(4) 0.92415(3) 0.33019(3) 0.03068(10) Uani 1 1 d . . . . .
N1 N 1.3585(6) 0.9388(5) 0.8646(5) 0.0439(15) Uani 1 1 d . . . . .
H1A H 1.411397 0.999248 0.874107 0.053 Uiso 1 1 calc R U . . .
H1B H 1.397249 0.876521 0.854467 0.053 Uiso 1 1 calc R U . . .
N2 N 1.1590(6) 1.0361(4) 0.8808(4) 0.0369(13) Uani 1 1 d . . . . .
H2A H 1.211475 1.096790 0.890353 0.044 Uiso 1 1 calc R U . . .
H2B H 1.067304 1.037428 0.881266 0.044 Uiso 1 1 calc R U . . .
N3 N 1.1386(7) 0.8471(5) 0.8472(5) 0.0508(17) Uani 1 1 d . . . . .
H3A H 1.177934 0.784947 0.834901 0.061 Uiso 1 1 calc R U . . .
H3B H 1.046743 0.847687 0.847477 0.061 Uiso 1 1 calc R U . . .
N4 N 0.5836(7) 0.7994(4) 0.5904(4) 0.0390(13) Uani 1 1 d . . . . .
H4A H 0.656236 0.776106 0.620843 0.047 Uiso 1 1 calc R U . . .
H4B H 0.567410 0.868861 0.613528 0.047 Uiso 1 1 calc R U . . .
N5 N 0.5212(6) 0.6220(4) 0.4722(4) 0.0353(12) Uani 1 1 d . . . . .
H5A H 0.464114 0.575425 0.419016 0.042 Uiso 1 1 calc R U . . .
H5B H 0.594649 0.599152 0.502475 0.042 Uiso 1 1 calc R U . . .
N6 N 0.3833(7) 0.7634(6) 0.4611(5) 0.0519(17) Uani 1 1 d . . . . .
H6A H 0.326146 0.716937 0.407869 0.062 Uiso 1 1 calc R U . . .
H6B H 0.367137 0.832812 0.484235 0.062 Uiso 1 1 calc R U . . .
N7 N 0.7841(6) 0.6986(5) 0.1937(4) 0.0392(13) Uani 1 1 d . . . . .
H7A H 0.692846 0.707488 0.176941 0.047 Uiso 1 1 calc R U . . .
H7B H 0.845741 0.754917 0.234406 0.047 Uiso 1 1 calc R U . . .
N8 N 0.9689(6) 0.5829(5) 0.1852(4) 0.0368(13) Uani 1 1 d . . . . .
H8A H 1.030402 0.638222 0.227817 0.044 Uiso 1 1 calc R U . . .
H8B H 0.997773 0.517428 0.160863 0.044 Uiso 1 1 calc R U . . .
N9 N 0.7360(7) 0.5113(6) 0.0942(5) 0.0595(19) Uani 1 1 d . . . . .
H9A H 0.644542 0.519405 0.077078 0.071 Uiso 1 1 calc R U . . .
H9B H 0.766672 0.446375 0.070624 0.071 Uiso 1 1 calc R U . . .
N10 N 1.0045(6) 0.7695(4) 0.5240(4) 0.0329(12) Uani 1 1 d . . . . .
N11 N 0.9137(7) 0.6121(5) 0.4099(4) 0.0460(15) Uani 1 1 d . . . . .
H12 H 0.904049 0.542342 0.371403 0.055 Uiso 1 1 calc R U . . .
C5 C 0.8112(8) 0.6864(7) 0.4057(5) 0.0449(17) Uani 1 1 d . . . . .
H11 H 0.720254 0.670760 0.361305 0.054 Uiso 1 1 calc R U . . .
C1 C 1.2189(7) 0.9415(5) 0.8654(4) 0.0276(12) Uani 1 1 d . . . . .
C2 C 0.4961(7) 0.7280(5) 0.5074(4) 0.0295(13) Uani 1 1 d . . . . .
C3 C 0.8295(7) 0.5987(6) 0.1569(5) 0.0335(14) Uani 1 1 d . . . . .
C4 C 0.8678(7) 0.7861(6) 0.4780(5) 0.0358(14) Uani 1 1 d . . . . .
H10 H 0.823723 0.852737 0.493824 0.043 Uiso 1 1 calc R U . . .
C6 C 1.0284(8) 0.6639(5) 0.4817(5) 0.0376(15) Uani 1 1 d . . . . .
H13 H 1.112199 0.631651 0.499765 0.045 Uiso 1 1 calc R U . . .
C7 C 1.1056(8) 0.8542(6) 0.6052(6) 0.054(2) Uani 1 1 d . . . . .
H15 H 1.132622 0.913890 0.585797 0.081 Uiso 1 1 calc R U . . .
H14 H 1.192116 0.821421 0.624616 0.081 Uiso 1 1 calc R U . . .
H16 H 1.059737 0.883866 0.659301 0.081 Uiso 1 1 calc R U . . .

loop_
_atom_site_aniso_label
_atom_site_aniso_U_11
_atom_site_aniso_U_22
_atom_site_aniso_U_33
_atom_site_aniso_U_23
_atom_site_aniso_U_13
_atom_site_aniso_U_12
Sn1 0.02088(19) 0.01770(18) 0.02211(19) 0.00611(15) 0.00558(15) 0.00356(14)
Sn2 0.02073(19) 0.01793(18) 0.02337(19) 0.00684(15) 0.00549(15) 0.00328(14)
I1 0.0264(2) 0.02128(18) 0.0338(2) 0.01253(16) 0.00595(16) 0.00479(14)
I2 0.0313(2) 0.01934(18) 0.0357(2) 0.01231(16) 0.00738(17) 0.00285(15)
I3 0.0271(2) 0.0269(2) 0.0285(2) 0.00701(16) 0.00496(15) 0.00362(15)
I4 0.0297(2) 0.0331(2) 0.0268(2) 0.01080(17) 0.01144(16) 0.01081(16)
I5 0.0284(2) 0.0286(2) 0.0298(2) 0.00507(17) 0.00266(16) 0.00730(16)
I6 0.0287(2) 0.0275(2) 0.02503(19) 0.00732(16) 0.00859(15) 0.00270(15)
I7 0.0286(2) 0.0332(2) 0.0308(2) 0.01082(17) 0.01120(16) 0.00663(16)
I8 0.0239(2) 0.02488(19) 0.0341(2) 0.00530(16) -0.00147(16) 0.00305(15)
N1 0.031(3) 0.029(3) 0.080(5) 0.022(3) 0.027(3) 0.010(2)
N2 0.032(3) 0.028(3) 0.044(3) 0.006(2) 0.007(2) 0.006(2)
N3 0.042(4) 0.032(3) 0.085(5) 0.020(3) 0.033(3) 0.003(3)
N4 0.049(4) 0.025(3) 0.036(3) 0.006(2) 0.007(3) 0.009(2)
N5 0.041(3) 0.027(3) 0.029(3) 0.002(2) 0.004(2) 0.004(2)
N6 0.055(4) 0.057(4) 0.045(4) 0.023(3) 0.003(3) 0.023(3)
N7 0.030(3) 0.040(3) 0.037(3) 0.005(3) 0.002(2) 0.010(2)
N8 0.029(3) 0.033(3) 0.043(3) 0.010(3) 0.004(2) 0.012(2)
N9 0.039(4) 0.048(4) 0.061(4) -0.008(3) 0.001(3) 0.002(3)
N10 0.034(3) 0.029(3) 0.039(3) 0.014(2) 0.012(2) 0.005(2)
N11 0.058(4) 0.037(3) 0.037(3) 0.006(3) 0.012(3) -0.002(3)
C5 0.037(4) 0.063(5) 0.033(4) 0.018(4) 0.007(3) -0.004(4)
C1 0.029(3) 0.029(3) 0.028(3) 0.013(3) 0.009(2) 0.003(2)
C2 0.033(3) 0.031(3) 0.032(3) 0.017(3) 0.013(3) 0.010(3)
C3 0.032(3) 0.038(4) 0.030(3) 0.012(3) 0.008(3) 0.005(3)
C4 0.027(3) 0.040(4) 0.039(4) 0.013(3) 0.007(3) 0.005(3)
C6 0.047(4) 0.028(3) 0.037(4) 0.009(3) 0.014(3) 0.007(3)
C7 0.044(4) 0.043(4) 0.060(5) 0.012(4) -0.006(4) 0.012(3)

loop_
_atom_type_symbol
_atom_type_description
_atom_type_scat_dispersion_real
_atom_type_scat_dispersion_imag
_atom_type_scat_source
Sn Sn -0.6537 1.4246 'International Tables Vol C Tables 4.2.6.8 and 6.1.1.4'
I I -0.4742 1.8119 'International Tables Vol C Tables 4.2.6.8 and 6.1.1.4'
C C 0.0033 0.0016 'International Tables Vol C Tables 4.2.6.8 and 6.1.1.4'
N N 0.0061 0.0033 'International Tables Vol C Tables 4.2.6.8 and 6.1.1.4'
H H 0.0000 0.0000 'International Tables Vol C Tables 4.2.6.8 and 6.1.1.4'

loop_
_geom_angle_atom_site_label_1
_geom_angle_atom_site_label_2
_geom_angle_atom_site_label_3
_geom_angle
_geom_angle_site_symmetry_1
_geom_angle_site_symmetry_3
_geom_angle_publ_flag
I2 Sn1 I4 90.759(15) . . ?
I2 Sn1 I5 88.359(15) . . ?
I4 Sn1 I5 93.805(15) . . ?
I2 Sn1 I3 91.825(14) . . ?
I4 Sn1 I3 89.379(15) . . ?
I5 Sn1 I3 176.809(16) . . ?
I8 Sn2 I1 94.336(15) . . ?
I8 Sn2 I7 89.103(16) . . ?
I1 Sn2 I7 93.344(15) . . ?
C6 N10 C4 109.4(6) . . ?
C6 N10 C7 125.1(6) . . ?
C4 N10 C7 125.4(6) . . ?
C6 N11 C5 109.5(6) . . ?
C4 C5 N11 106.8(6) . . ?
N1 C1 N2 120.4(6) . . ?
N1 C1 N3 119.0(6) . . ?
N2 C1 N3 120.6(6) . . ?
N5 C2 N6 120.2(6) . . ?
N5 C2 N4 119.8(6) . . ?
N6 C2 N4 120.0(6) . . ?
N7 C3 N9 120.7(6) . . ?
N7 C3 N8 120.5(6) . . ?
N9 C3 N8 118.8(6) . . ?
C5 C4 N10 106.1(6) . . ?
N11 C6 N10 108.2(6) . . ?

loop_
_geom_bond_atom_site_label_1
_geom_bond_atom_site_label_2
_geom_bond_distance
_geom_bond_site_symmetry_2
_geom_bond_publ_flag
Sn1 I2 2.9778(5) . ?
Sn1 I4 3.1037(5) . ?
Sn1 I5 3.1466(6) . ?
Sn1 I3 3.2173(6) . ?
Sn2 I8 2.9850(6) . ?
Sn2 I1 2.9944(5) . ?
Sn2 I7 3.0506(6) . ?
N1 C1 1.309(8) . ?
N2 C1 1.311(8) . ?
N3 C1 1.318(8) . ?
N4 C2 1.330(8) . ?
N5 C2 1.313(8) . ?
N6 C2 1.321(8) . ?
N7 C3 1.317(8) . ?
N8 C3 1.328(8) . ?
N9 C3 1.322(9) . ?
N10 C6 1.317(8) . ?
N10 C4 1.381(8) . ?
N10 C7 1.437(9) . ?
N11 C6 1.310(9) . ?
N11 C5 1.375(10) . ?
C5 C4 1.346(10) . ?

loop_
_geom_hbond_atom_site_label_D
_geom_hbond_atom_site_label_H
_geom_hbond_atom_site_label_A
_geom_hbond_distance_DH
_geom_hbond_distance_HA
_geom_hbond_distance_DA
_geom_hbond_angle_DHA
_geom_hbond_site_symmetry_A
_geom_hbond_publ_flag
N11 H12 I4 0.86 3.14 3.694(6) 124.0 2_765 yes
N11 H12 I5 0.86 3.04 3.643(6) 129.3 2_665 yes
N1 H1A I1 0.86 3.30 3.704(5) 111.5 2_776 yes
N1 H1A I6 0.86 3.01 3.776(6) 148.9 2_776 yes
N1 H1B I5 0.86 3.11 3.801(6) 139.4 1_656 yes
N1 H1B I6 0.86 3.29 3.880(6) 127.8 1_656 yes
N2 H2A I6 0.86 3.04 3.796(6) 148.1 2_776 yes
N2 H2B I1 0.86 3.04 3.853(6) 158.9 2_676 yes
N3 H3A I5 0.86 3.11 3.814(6) 141.0 1_656 yes
N3 H3B I1 0.86 3.10 3.899(6) 156.0 2_676 yes
N4 H4A I4 0.86 2.97 3.761(6) 154.7 1_556 yes
N4 H4B I8 0.86 2.90 3.734(5) 164.1 2_676 yes
N5 H5A I4 0.86 3.25 3.969(6) 142.5 2_665 yes
N5 H5A I5 0.86 3.32 3.711(5) 110.8 2_665 yes
N5 H5B I4 0.86 2.90 3.708(6) 158.0 1_556 yes
N6 H6A I2 0.86 3.22 3.863(7) 133.5 2_665 yes
N6 H6B I7 0.86 3.16 3.558(6) 111.2 . yes
N6 H6B I8 0.86 3.28 4.035(7) 148.5 2_676 yes
N7 H7A I6 0.86 3.01 3.678(5) 136.2 . yes
N7 H7A I8 0.86 3.30 3.770(5) 116.8 . yes
N7 H7B I7 0.86 2.85 3.660(6) 158.7 1_655 yes
N8 H8A I7 0.86 3.02 3.788(6) 150.5 1_655 yes
N8 H8B I3 0.86 2.92 3.732(5) 158.2 2_765 yes
N9 H9A I2 0.86 3.32 3.968(7) 134.3 2_665 yes
N9 H9B I3 0.86 3.10 3.878(7) 151.3 2_765 yes
N9 H9B I6 0.86 3.22 3.620(6) 111.2 2_665 yes
